data_4306077
loop_
_publ_author_name
'Anukul Jana'
'Gerald Schwab'
'Herbert W. Roesky'
'Dietmar Stalke'

_publ_contact_author 'Prof. Dr. Herbert W. Roesky'
_publ_contact_author_email hroesky@gwdg.de
_publ_section_title
;
Functionalization of Aminophosphanes: Synthesis and X-Ray Crystal Structure
of Novel Dilithium and Trilithium Complexes Containing Silicon-Fused
Heteronuclear SiN2PLi Five-Membered Rings
;
_journal_name_full 'Inorganic Chemistry'
_journal_page_first 8990
_journal_page_last 8994
_journal_paper_doi 10.1021/ic800995h
_journal_volume 47
_journal_year 2008
_chemical_formula_sum 'C30 H48 N P'
_chemical_formula_weight 453.66
_chemical_name_common '[{(2,4,6-C3H7)(C6H2)}2PNH2]'
_chemical_name_systematic
; 
 ? 
;
_space_group_IT_number 2
_symmetry_cell_setting triclinic
_symmetry_space_group_name_Hall '-P 1'
_symmetry_space_group_name_H-M 'P -1'
_atom_sites_solution_hydrogens geom
_atom_sites_solution_primary direct
_atom_sites_solution_secondary difmap
_audit_creation_method SHELXL-97
_cell_angle_alpha 106.199(3)
_cell_angle_beta 95.848(4)
_cell_angle_gamma 98.495(3)
_cell_formula_units_Z 2
_cell_length_a 9.631(3)
_cell_length_b 10.779(3)
_cell_length_c 14.484(5)
_cell_measurement_reflns_used 15983
_cell_measurement_temperature 100(2)
_cell_measurement_theta_max 26.07
_cell_measurement_theta_min 2.43
_cell_volume 1411.8(8)
_computing_cell_refinement 'SAINT V7.23A'
_computing_data_collection 'APEX2 v2.1-0'
_computing_data_reduction 'SAINT V7.23A'
_computing_molecular_graphics 'XP in SHELXTL ver. 6.12'
_computing_publication_material 'XP in SHELXTL ver. 6.12'
_computing_structure_refinement 'SHELXL in SHELXTL ver. 6.12'
_computing_structure_solution 'SHELXS in SHELXTL ver. 6.12'
_diffrn_ambient_temperature 100(2)
_diffrn_measured_fraction_theta_full 0.996
_diffrn_measured_fraction_theta_max 0.996
_diffrn_measurement_device_type 'Bruker Smart Apex II with D8-Goniometer'
_diffrn_measurement_method 'omega scans'
_diffrn_radiation_monochromator graphite
_diffrn_radiation_source 'fine-focus sealed tube'
_diffrn_radiation_type MoK\a
_diffrn_radiation_wavelength 0.71073
_diffrn_reflns_av_R_equivalents 0.0234
_diffrn_reflns_av_sigmaI/netI 0.0150
_diffrn_reflns_limit_h_max 11
_diffrn_reflns_limit_h_min -11
_diffrn_reflns_limit_k_max 12
_diffrn_reflns_limit_k_min -13
_diffrn_reflns_limit_l_max 17
_diffrn_reflns_limit_l_min 0
_diffrn_reflns_number 28805
_diffrn_reflns_theta_full 26.07
_diffrn_reflns_theta_max 26.07
_diffrn_reflns_theta_min 1.48
_exptl_absorpt_coefficient_mu 0.114
_exptl_absorpt_correction_T_max 0.99
_exptl_absorpt_correction_T_min 0.84
_exptl_absorpt_correction_type empirical
_exptl_absorpt_process_details SADABS-2004/1
_exptl_crystal_colour colorless
_exptl_crystal_density_diffrn 1.067
_exptl_crystal_density_method 'not measured'
_exptl_crystal_description block
_exptl_crystal_F_000 500
_exptl_crystal_size_max 0.5
_exptl_crystal_size_mid 0.45
_exptl_crystal_size_min 0.4
_refine_diff_density_max 0.593
_refine_diff_density_min -0.476
_refine_diff_density_rms 0.054
_refine_ls_extinction_method none
_refine_ls_goodness_of_fit_ref 1.025
_refine_ls_hydrogen_treatment mixed
_refine_ls_matrix_type full
_refine_ls_number_parameters 318
_refine_ls_number_reflns 5572
_refine_ls_number_restraints 4
_refine_ls_restrained_S_all 1.048
_refine_ls_R_factor_all 0.0515
_refine_ls_R_factor_gt 0.0466
_refine_ls_shift/su_max 0.000
_refine_ls_shift/su_mean 0.000
_refine_ls_structure_factor_coef Fsqd
_refine_ls_weighting_details 'calc w=1/[\s^2^(Fo^2^)+(0.0618P)^2^+1.1681P] where P=(Fo^2^+2Fc^2^)/3'
_refine_ls_weighting_scheme calc
_refine_ls_wR_factor_gt 0.1232
_refine_ls_wR_factor_ref 0.1281
_reflns_number_gt 5033
_reflns_number_total 5572
_reflns_threshold_expression >2sigma(I)
_cod_data_source_file ic800995h_si_001_1.cif
_cod_data_source_block 2
_cod_original_cell_volume 1411.9(8)
_cod_database_code 4306077

loop_
_symmetry_equiv_pos_as_xyz
'x, y, z'
'-x, -y, -z'

loop_
_atom_site_label
_atom_site_type_symbol
_atom_site_fract_x
_atom_site_fract_y
_atom_site_fract_z
_atom_site_U_iso_or_equiv
_atom_site_adp_type
_atom_site_occupancy
_atom_site_symmetry_multiplicity
_atom_site_calc_flag
_atom_site_refinement_flags
_atom_site_disorder_assembly
_atom_site_disorder_group
C1 C 0.29892(16) 0.96039(15) 0.22928(11) 0.0175(3) Uani 1 1 d . . .
C2 C 0.36624(16) 1.09188(15) 0.24375(11) 0.0183(3) Uani 1 1 d . B .
C3 C 0.36024(17) 1.14411(15) 0.16554(11) 0.0188(3) Uani 1 1 d . . .
H3A H 0.4057 1.2324 0.1762 0.023 Uiso 1 1 calc R . .
C4 C 0.29078(16) 1.07264(15) 0.07295(11) 0.0182(3) Uani 1 1 d . . .
C5 C 0.23262(16) 0.94172(15) 0.05850(11) 0.0189(3) Uani 1 1 d . . .
H5A H 0.1870 0.8899 -0.0047 0.023 Uiso 1 1 calc R . .
C6 C 0.23856(16) 0.88354(15) 0.13294(11) 0.0181(3) Uani 1 1 d . . .
C7 C 0.45178(19) 1.18115(16) 0.34013(12) 0.0237(4) Uani 1 1 d D . .
H7 H 0.4380 1.1415 0.3940 0.028 Uiso 1 1 calc R A 1
C8 C 0.4240(4) 1.3190(2) 0.36660(17) 0.0621(8) Uani 1 1 d . B .
H8A H 0.4743 1.3679 0.4319 0.093 Uiso 1 1 calc R . .
H8B H 0.3218 1.3172 0.3656 0.093 Uiso 1 1 calc R . .
H8C H 0.4578 1.3620 0.3196 0.093 Uiso 1 1 calc R . .
C9 C 0.6144(4) 1.2068(6) 0.3276(3) 0.0448(17) Uani 0.604(11) 1 d PD B 1
H9A H 0.6262 1.2530 0.2787 0.067 Uiso 0.604(11) 1 calc PR B 1
H9B H 0.6466 1.1226 0.3066 0.067 Uiso 0.604(11) 1 calc PR B 1
H9C H 0.6709 1.2606 0.3899 0.067 Uiso 0.604(11) 1 calc PR B 1
C9' C 0.5918(5) 1.1409(7) 0.3556(4) 0.0307(18) Uani 0.396(11) 1 d PD B 2
H9'1 H 0.6493 1.1592 0.3073 0.046 Uiso 0.396(11) 1 calc PR B 2
H9'2 H 0.5769 1.0467 0.3488 0.046 Uiso 0.396(11) 1 calc PR B 2
H9'3 H 0.6412 1.1905 0.4211 0.046 Uiso 0.396(11) 1 calc PR B 2
C10 C 0.28187(17) 1.12921(16) -0.01209(11) 0.0200(3) Uani 1 1 d . . .
H10A H 0.1811 1.1042 -0.0452 0.024 Uiso 1 1 calc R . .
C11 C 0.32179(19) 1.27899(16) 0.01784(12) 0.0244(4) Uani 1 1 d . . .
H11A H 0.2658 1.3174 0.0676 0.037 Uiso 1 1 calc R . .
H11B H 0.3021 1.3095 -0.0390 0.037 Uiso 1 1 calc R . .
H11C H 0.4231 1.3062 0.0442 0.037 Uiso 1 1 calc R . .
C12 C 0.37420(19) 1.06779(17) -0.08628(12) 0.0259(4) Uani 1 1 d . . .
H12A H 0.3632 1.1014 -0.1424 0.039 Uiso 1 1 calc R . .
H12B H 0.3444 0.9720 -0.1079 0.039 Uiso 1 1 calc R . .
H12C H 0.4740 1.0907 -0.0560 0.039 Uiso 1 1 calc R . .
C13 C 0.18150(17) 0.73572(15) 0.10444(12) 0.0199(3) Uani 1 1 d . . .
H13A H 0.1958 0.7074 0.1643 0.024 Uiso 1 1 calc R . .
C14 C 0.26535(19) 0.65950(16) 0.03002(13) 0.0271(4) Uani 1 1 d . . .
H14A H 0.3664 0.6802 0.0571 0.041 Uiso 1 1 calc R . .
H14B H 0.2525 0.6849 -0.0298 0.041 Uiso 1 1 calc R . .
H14C H 0.2305 0.5649 0.0153 0.041 Uiso 1 1 calc R . .
C15 C 0.02246(18) 0.70295(16) 0.06613(13) 0.0240(4) Uani 1 1 d . . .
H15A H -0.0286 0.7507 0.1156 0.036 Uiso 1 1 calc R . .
H15B H -0.0114 0.6082 0.0514 0.036 Uiso 1 1 calc R . .
H15C H 0.0054 0.7289 0.0069 0.036 Uiso 1 1 calc R . .
C16 C 0.09150(17) 0.82218(15) 0.31418(11) 0.0181(3) Uani 1 1 d . . .
C17 C -0.00154(17) 0.91286(15) 0.31840(11) 0.0176(3) Uani 1 1 d . . .
C18 C -0.14769(17) 0.86824(15) 0.30866(11) 0.0199(3) Uani 1 1 d . . .
H18A H -0.2096 0.9295 0.3103 0.024 Uiso 1 1 calc R . .
C19 C -0.20611(18) 0.73773(16) 0.29666(12) 0.0214(3) Uani 1 1 d . . .
C20 C -0.11292(18) 0.65113(16) 0.29692(12) 0.0224(3) Uani 1 1 d . . .
H20A H -0.1504 0.5622 0.2910 0.027 Uiso 1 1 calc R . .
C21 C 0.03360(18) 0.68978(15) 0.30556(11) 0.0205(3) Uani 1 1 d . . .
C22 C 0.04881(17) 1.05968(15) 0.33533(11) 0.0192(3) Uani 1 1 d . . .
H22A H 0.1549 1.0767 0.3438 0.023 Uiso 1 1 calc R . .
C23 C 0.00405(19) 1.14225(16) 0.42858(12) 0.0253(4) Uani 1 1 d . . .
H23A H 0.0432 1.2354 0.4399 0.038 Uiso 1 1 calc R . .
H23B H 0.0402 1.1145 0.4839 0.038 Uiso 1 1 calc R . .
H23C H -0.0998 1.1295 0.4214 0.038 Uiso 1 1 calc R . .
C24 C -0.00477(19) 1.10209(16) 0.24775(13) 0.0245(4) Uani 1 1 d . . .
H24A H 0.0314 1.1960 0.2601 0.037 Uiso 1 1 calc R . .
H24B H -0.1088 1.0858 0.2374 0.037 Uiso 1 1 calc R . .
H24C H 0.0288 1.0516 0.1897 0.037 Uiso 1 1 calc R . .
C25 C -0.36556(18) 0.69472(17) 0.28964(13) 0.0261(4) Uani 1 1 d . . .
H25A H -0.4123 0.7671 0.2782 0.031 Uiso 1 1 calc R . .
C26 C -0.4016(2) 0.6754(2) 0.38568(14) 0.0336(4) Uani 1 1 d . . .
H26A H -0.3649 0.7568 0.4387 0.050 Uiso 1 1 calc R . .
H26B H -0.3582 0.6040 0.3983 0.050 Uiso 1 1 calc R . .
H26C H -0.5049 0.6532 0.3816 0.050 Uiso 1 1 calc R . .
C27 C -0.4272(2) 0.5701(2) 0.20576(14) 0.0342(4) Uani 1 1 d . . .
H27A H -0.4032 0.5831 0.1446 0.051 Uiso 1 1 calc R . .
H27B H -0.5306 0.5511 0.2020 0.051 Uiso 1 1 calc R . .
H27C H -0.3871 0.4962 0.2170 0.051 Uiso 1 1 calc R . .
C28 C 0.12544(19) 0.58670(16) 0.30889(13) 0.0250(4) Uani 1 1 d . . .
H28A H 0.2256 0.6260 0.3072 0.030 Uiso 1 1 calc R . .
C29 C 0.1218(3) 0.5525(2) 0.40451(15) 0.0396(5) Uani 1 1 d . . .
H29A H 0.1859 0.4907 0.4080 0.059 Uiso 1 1 calc R . .
H29B H 0.0249 0.5120 0.4073 0.059 Uiso 1 1 calc R . .
H29C H 0.1523 0.6328 0.4594 0.059 Uiso 1 1 calc R . .
C30 C 0.0810(2) 0.46226(18) 0.22206(14) 0.0350(4) Uani 1 1 d . . .
H30A H 0.1477 0.4025 0.2247 0.052 Uiso 1 1 calc R . .
H30B H 0.0816 0.4859 0.1615 0.052 Uiso 1 1 calc R . .
H30C H -0.0148 0.4187 0.2244 0.052 Uiso 1 1 calc R . .
N1 N 0.33217(14) 0.97434(13) 0.44260(10) 0.0206(3) Uani 1 1 d D . .
H1A H 0.3907(18) 0.9442(19) 0.4849(12) 0.031 Uiso 1 1 d D . .
H1B H 0.2630(17) 1.0230(18) 0.4669(14) 0.031 Uiso 1 1 d D . .
P1 P 0.28683(4) 0.86668(4) 0.31985(3) 0.02129(13) Uani 1 1 d . . .

loop_
_atom_site_aniso_label
_atom_site_aniso_U_11
_atom_site_aniso_U_22
_atom_site_aniso_U_33
_atom_site_aniso_U_23
_atom_site_aniso_U_13
_atom_site_aniso_U_12
C1 0.0182(7) 0.0174(7) 0.0179(7) 0.0054(6) 0.0048(6) 0.0047(6)
C2 0.0196(8) 0.0163(7) 0.0183(7) 0.0029(6) 0.0043(6) 0.0043(6)
C3 0.0201(8) 0.0147(7) 0.0208(8) 0.0042(6) 0.0041(6) 0.0025(6)
C4 0.0178(7) 0.0192(8) 0.0188(8) 0.0059(6) 0.0049(6) 0.0050(6)
C5 0.0203(8) 0.0179(7) 0.0161(7) 0.0015(6) 0.0027(6) 0.0027(6)
C6 0.0169(7) 0.0159(7) 0.0210(8) 0.0038(6) 0.0047(6) 0.0029(6)
C7 0.0323(9) 0.0176(8) 0.0178(8) 0.0026(6) -0.0001(7) 0.0024(7)
C8 0.117(2) 0.0232(10) 0.0310(11) -0.0057(9) -0.0218(13) 0.0160(12)
C9 0.0287(19) 0.047(3) 0.040(2) -0.011(2) -0.0111(16) 0.0067(18)
C9' 0.023(2) 0.040(4) 0.023(2) 0.003(2) -0.0015(18) 0.001(2)
C10 0.0214(8) 0.0206(8) 0.0183(8) 0.0067(6) 0.0025(6) 0.0038(6)
C11 0.0293(9) 0.0217(8) 0.0241(8) 0.0100(7) 0.0046(7) 0.0042(7)
C12 0.0328(9) 0.0283(9) 0.0193(8) 0.0089(7) 0.0075(7) 0.0086(7)
C13 0.0231(8) 0.0149(7) 0.0207(8) 0.0035(6) 0.0049(6) 0.0026(6)
C14 0.0300(9) 0.0178(8) 0.0325(9) 0.0035(7) 0.0106(7) 0.0049(7)
C15 0.0243(8) 0.0176(8) 0.0262(8) 0.0023(6) 0.0031(7) 0.0005(6)
C16 0.0219(8) 0.0176(7) 0.0152(7) 0.0057(6) 0.0041(6) 0.0030(6)
C17 0.0231(8) 0.0154(7) 0.0137(7) 0.0038(6) 0.0035(6) 0.0024(6)
C18 0.0236(8) 0.0180(8) 0.0187(8) 0.0057(6) 0.0044(6) 0.0049(6)
C19 0.0242(8) 0.0202(8) 0.0190(8) 0.0062(6) 0.0045(6) 0.0004(6)
C20 0.0290(9) 0.0149(7) 0.0223(8) 0.0053(6) 0.0060(7) 0.0005(6)
C21 0.0275(8) 0.0166(7) 0.0184(7) 0.0055(6) 0.0059(6) 0.0053(6)
C22 0.0218(8) 0.0149(7) 0.0208(8) 0.0043(6) 0.0052(6) 0.0034(6)
C23 0.0309(9) 0.0186(8) 0.0244(9) 0.0023(7) 0.0082(7) 0.0039(7)
C24 0.0297(9) 0.0197(8) 0.0263(9) 0.0097(7) 0.0062(7) 0.0047(7)
C25 0.0233(9) 0.0240(8) 0.0310(9) 0.0098(7) 0.0047(7) 0.0004(7)
C26 0.0312(10) 0.0343(10) 0.0296(10) 0.0029(8) 0.0111(8) -0.0034(8)
C27 0.0301(10) 0.0396(11) 0.0269(9) 0.0091(8) 0.0014(7) -0.0090(8)
C28 0.0296(9) 0.0172(8) 0.0313(9) 0.0091(7) 0.0095(7) 0.0074(7)
C29 0.0590(13) 0.0369(11) 0.0309(10) 0.0130(9) 0.0080(9) 0.0271(10)
C30 0.0544(12) 0.0204(9) 0.0333(10) 0.0075(8) 0.0121(9) 0.0143(8)
N1 0.0155(6) 0.0177(6) 0.0230(7) 0.0042(5) -0.0053(5) -0.0052(5)
P1 0.0208(2) 0.0221(2) 0.0238(2) 0.01065(17) 0.00420(16) 0.00470(16)

loop_
_atom_type_symbol
_atom_type_description
_atom_type_scat_dispersion_real
_atom_type_scat_dispersion_imag
_atom_type_scat_source
C C 0.0033 0.0016 'International Tables Vol C Tables 4.2.6.8 and 6.1.1.4'
H H 0.0000 0.0000 'International Tables Vol C Tables 4.2.6.8 and 6.1.1.4'
N N 0.0061 0.0033 'International Tables Vol C Tables 4.2.6.8 and 6.1.1.4'
P P 0.1023 0.0942 'International Tables Vol C Tables 4.2.6.8 and 6.1.1.4'

loop_
_geom_angle_atom_site_label_1
_geom_angle_atom_site_label_2
_geom_angle_atom_site_label_3
_geom_angle
_geom_angle_site_symmetry_1
_geom_angle_site_symmetry_3
_geom_angle_publ_flag
C2 C1 C6 117.76(14) . . ?
C2 C1 P1 128.69(12) . . ?
C6 C1 P1 113.44(11) . . ?
C3 C2 C1 119.38(14) . . ?
C3 C2 C7 116.67(14) . . ?
C1 C2 C7 123.90(14) . . ?
C4 C3 C2 122.92(14) . . ?
C5 C4 C3 117.02(14) . . ?
C5 C4 C10 119.65(14) . . ?
C3 C4 C10 123.27(14) . . ?
C4 C5 C6 122.53(14) . . ?
C5 C6 C1 120.00(14) . . ?
C5 C6 C13 116.68(14) . . ?
C1 C6 C13 123.30(14) . . ?
C9' C7 C8 126.4(3) . . ?
C9' C7 C2 109.7(2) . . ?
C8 C7 C2 113.85(15) . . ?
C9' C7 C9 34.7(2) . . ?
C8 C7 C9 100.4(3) . . ?
C2 C7 C9 108.77(18) . . ?
C4 C10 C11 113.78(13) . . ?
C4 C10 C12 110.39(13) . . ?
C11 C10 C12 109.97(14) . . ?
C15 C13 C6 111.63(13) . . ?
C15 C13 C14 111.13(14) . . ?
C6 C13 C14 110.74(13) . . ?
C17 C16 C21 118.61(14) . . ?
C17 C16 P1 123.61(12) . . ?
C21 C16 P1 117.78(12) . . ?
C18 C17 C16 119.22(14) . . ?
C18 C17 C22 117.25(14) . . ?
C16 C17 C22 123.52(14) . . ?
C19 C18 C17 122.63(15) . . ?
C20 C19 C18 117.41(15) . . ?
C20 C19 C25 121.79(15) . . ?
C18 C19 C25 120.70(15) . . ?
C19 C20 C21 122.46(15) . . ?
C20 C21 C16 119.56(15) . . ?
C20 C21 C28 117.53(14) . . ?
C16 C21 C28 122.87(15) . . ?
C17 C22 C24 111.43(13) . . ?
C17 C22 C23 111.34(13) . . ?
C24 C22 C23 110.63(13) . . ?
C19 C25 C26 110.27(15) . . ?
C19 C25 C27 113.30(15) . . ?
C26 C25 C27 109.99(15) . . ?
C21 C28 C30 112.64(15) . . ?
C21 C28 C29 109.95(14) . . ?
C30 C28 C29 110.40(15) . . ?
N1 P1 C16 99.67(7) . . ?
N1 P1 C1 111.52(7) . . ?
C16 P1 C1 101.79(7) . . ?

loop_
_geom_bond_atom_site_label_1
_geom_bond_atom_site_label_2
_geom_bond_distance
_geom_bond_site_symmetry_2
_geom_bond_publ_flag
C1 C2 1.417(2) . ?
C1 C6 1.421(2) . ?
C1 P1 1.8684(16) . ?
C2 C3 1.398(2) . ?
C2 C7 1.528(2) . ?
C3 C4 1.389(2) . ?
C4 C5 1.388(2) . ?
C4 C10 1.520(2) . ?
C5 C6 1.391(2) . ?
C6 C13 1.529(2) . ?
C7 C9' 1.491(5) . ?
C7 C8 1.499(3) . ?
C7 C9 1.588(5) . ?
C10 C11 1.528(2) . ?
C10 C12 1.535(2) . ?
C13 C15 1.529(2) . ?
C13 C14 1.539(2) . ?
C16 C17 1.414(2) . ?
C16 C21 1.419(2) . ?
C16 P1 1.8590(17) . ?
C17 C18 1.398(2) . ?
C17 C22 1.527(2) . ?
C18 C19 1.391(2) . ?
C19 C20 1.388(2) . ?
C19 C25 1.522(2) . ?
C20 C21 1.394(2) . ?
C21 C28 1.527(2) . ?
C22 C24 1.531(2) . ?
C22 C23 1.537(2) . ?
C25 C26 1.529(3) . ?
C25 C27 1.530(3) . ?
C28 C30 1.531(3) . ?
C28 C29 1.532(3) . ?
N1 P1 1.7998(15) . ?

loop_
_geom_torsion_atom_site_label_1
_geom_torsion_atom_site_label_2
_geom_torsion_atom_site_label_3
_geom_torsion_atom_site_label_4
_geom_torsion
_geom_torsion_site_symmetry_1
_geom_torsion_site_symmetry_2
_geom_torsion_site_symmetry_3
_geom_torsion_site_symmetry_4
_geom_torsion_publ_flag
C6 C1 C2 C3 5.5(2) . . . . ?
P1 C1 C2 C3 -178.77(12) . . . . ?
C6 C1 C2 C7 -172.06(14) . . . . ?
P1 C1 C2 C7 3.7(2) . . . . ?
C1 C2 C3 C4 -0.1(2) . . . . ?
C7 C2 C3 C4 177.62(15) . . . . ?
C2 C3 C4 C5 -3.6(2) . . . . ?
C2 C3 C4 C10 179.07(14) . . . . ?
C3 C4 C5 C6 1.9(2) . . . . ?
C10 C4 C5 C6 179.27(14) . . . . ?
C4 C5 C6 C1 3.6(2) . . . . ?
C4 C5 C6 C13 -174.83(14) . . . . ?
C2 C1 C6 C5 -7.2(2) . . . . ?
P1 C1 C6 C5 176.44(12) . . . . ?
C2 C1 C6 C13 171.12(14) . . . . ?
P1 C1 C6 C13 -5.28(19) . . . . ?
C3 C2 C7 C9' -102.9(4) . . . . ?
C1 C2 C7 C9' 74.6(4) . . . . ?
C3 C2 C7 C8 44.9(2) . . . . ?
C1 C2 C7 C8 -137.5(2) . . . . ?
C3 C2 C7 C9 -66.2(3) . . . . ?
C1 C2 C7 C9 111.4(3) . . . . ?
C5 C4 C10 C11 167.98(14) . . . . ?
C3 C4 C10 C11 -14.8(2) . . . . ?
C5 C4 C10 C12 -67.83(19) . . . . ?
C3 C4 C10 C12 109.39(17) . . . . ?
C5 C6 C13 C15 -63.99(18) . . . . ?
C1 C6 C13 C15 117.68(16) . . . . ?
C5 C6 C13 C14 60.41(19) . . . . ?
C1 C6 C13 C14 -117.92(17) . . . . ?
C21 C16 C17 C18 -3.5(2) . . . . ?
P1 C16 C17 C18 176.82(11) . . . . ?
C21 C16 C17 C22 175.21(14) . . . . ?
P1 C16 C17 C22 -4.5(2) . . . . ?
C16 C17 C18 C19 1.2(2) . . . . ?
C22 C17 C18 C19 -177.53(14) . . . . ?
C17 C18 C19 C20 1.5(2) . . . . ?
C17 C18 C19 C25 178.01(14) . . . . ?
C18 C19 C20 C21 -2.0(2) . . . . ?
C25 C19 C20 C21 -178.48(15) . . . . ?
C19 C20 C21 C16 -0.2(2) . . . . ?
C19 C20 C21 C28 177.67(15) . . . . ?
C17 C16 C21 C20 3.0(2) . . . . ?
P1 C16 C21 C20 -177.28(12) . . . . ?
C17 C16 C21 C28 -174.77(14) . . . . ?
P1 C16 C21 C28 5.0(2) . . . . ?
C18 C17 C22 C24 -64.58(18) . . . . ?
C16 C17 C22 C24 116.73(16) . . . . ?
C18 C17 C22 C23 59.45(18) . . . . ?
C16 C17 C22 C23 -119.24(16) . . . . ?
C20 C19 C25 C26 73.2(2) . . . . ?
C18 C19 C25 C26 -103.13(18) . . . . ?
C20 C19 C25 C27 -50.6(2) . . . . ?
C18 C19 C25 C27 133.09(17) . . . . ?
C20 C21 C28 C30 54.5(2) . . . . ?
C16 C21 C28 C30 -127.74(17) . . . . ?
C20 C21 C28 C29 -69.1(2) . . . . ?
C16 C21 C28 C29 108.67(19) . . . . ?
C17 C16 P1 N1 66.48(14) . . . . ?
C21 C16 P1 N1 -113.25(13) . . . . ?
C17 C16 P1 C1 -48.08(14) . . . . ?
C21 C16 P1 C1 132.19(12) . . . . ?
C2 C1 P1 N1 15.45(16) . . . . ?
C6 C1 P1 N1 -168.63(11) . . . . ?
C2 C1 P1 C16 120.92(14) . . . . ?
C6 C1 P1 C16 -63.16(12) . . . . ?
